data_7126757
loop_
_publ_author_name
'Xu, Man-Man'
'Jia, Tong-Tong'
'Li, Bingjie'
'Ma, Wang'
'Chen, Xiaoyuan'
'Zhao, Xueli'
'Zang, Shuang-Quan'

_publ_section_title
;
 Tuning the properties of atomically precise gold nanoclusters for
 biolabeling and drug delivery.
;
_journal_issue 62
_journal_name_full 'Chemical communications (Cambridge, England)'
_journal_page_first 8766
_journal_page_last 8769
_journal_paper_doi 10.1039/d0cc03498c
_journal_volume 56
_journal_year 2020
_chemical_formula_moiety 'C17 H15 Br2 Fe N2 P S'
_chemical_formula_sum 'C17 H15 Br2 Fe N2 P S'
_chemical_formula_weight 526.01
_chemical_name_common '1698 Fe(SN-Ph)Br2'
_space_group_IT_number 14
_space_group_name_Hall '-P 2yn'
_space_group_name_H-M_alt 'P 1 21/n 1'
_symmetry_cell_setting monoclinic
_symmetry_space_group_name_Hall '-P 2yn'
_symmetry_space_group_name_H-M 'P 1 21/n 1'
_atom_sites_solution_hydrogens geom
_atom_sites_solution_primary direct
_atom_sites_solution_secondary difmap
_audit_block_doi 10.5517/cc12fbc6
_audit_creation_method SHELXL-97
_audit_update_record
;
2014-04-07 deposited with the CCDC.	2020-06-22 downloaded from the CCDC.
;
_cell_angle_alpha 90.00
_cell_angle_beta 96.386(2)
_cell_angle_gamma 90.00
_cell_formula_units_Z 4
_cell_length_a 14.9127(5)
_cell_length_b 8.7466(3)
_cell_length_c 14.9471(5)
_cell_measurement_reflns_used 9811
_cell_measurement_temperature 100(2)
_cell_measurement_theta_max 30.07
_cell_measurement_theta_min 2.70
_cell_volume 1937.53(11)
_computing_cell_refinement 'Bruker SAINT'
_computing_data_collection 'Bruker APEX2'
_computing_data_reduction 'Bruker SAINT, SADABS, XPREP'
_computing_molecular_graphics 'Bruker SHELXTL'
_computing_publication_material 'Bruker SHELXTL'
_computing_structure_refinement 'SHELXL-97 (Sheldrick, 2008)'
_computing_structure_solution 'SHELXS-97 (Sheldrick, 2008)'
_diffrn_ambient_temperature 100(2)
_diffrn_measured_fraction_theta_full 0.999
_diffrn_measured_fraction_theta_max 0.999
_diffrn_measurement_device_type 'Bruker Kappa APEX-II CCD'
_diffrn_measurement_method '\f and \w scans'
_diffrn_radiation_monochromator graphite
_diffrn_radiation_source 'fine-focus sealed tube'
_diffrn_radiation_type MoK\a
_diffrn_radiation_wavelength 0.71073
_diffrn_reflns_av_R_equivalents 0.0281
_diffrn_reflns_av_sigmaI/netI 0.0144
_diffrn_reflns_limit_h_max 20
_diffrn_reflns_limit_h_min -20
_diffrn_reflns_limit_k_max 12
_diffrn_reflns_limit_k_min -12
_diffrn_reflns_limit_l_max 21
_diffrn_reflns_limit_l_min -21
_diffrn_reflns_number 49182
_diffrn_reflns_theta_full 30.00
_diffrn_reflns_theta_max 30.00
_diffrn_reflns_theta_min 2.05
_exptl_absorpt_coefficient_mu 5.094
_exptl_absorpt_correction_T_max 0.75
_exptl_absorpt_correction_T_min 0.56
_exptl_absorpt_correction_type multi-scan
_exptl_absorpt_process_details 'program SADABS'
_exptl_crystal_colour colourless
_exptl_crystal_density_diffrn 1.803
_exptl_crystal_density_method 'not measured'
_exptl_crystal_description block
_exptl_crystal_F_000 1032
_exptl_crystal_size_max 0.21
_exptl_crystal_size_mid 0.18
_exptl_crystal_size_min 0.12
_refine_diff_density_max 0.475
_refine_diff_density_min -0.423
_refine_diff_density_rms 0.060
_refine_ls_extinction_method none
_refine_ls_goodness_of_fit_ref 1.053
_refine_ls_hydrogen_treatment mixed
_refine_ls_matrix_type full
_refine_ls_number_parameters 221
_refine_ls_number_reflns 5651
_refine_ls_number_restraints 0
_refine_ls_restrained_S_all 1.053
_refine_ls_R_factor_all 0.0192
_refine_ls_R_factor_gt 0.0163
_refine_ls_shift/su_max 0.002
_refine_ls_shift/su_mean 0.000
_refine_ls_structure_factor_coef Fsqd
_refine_ls_weighting_details 'calc w=1/[\s^2^(Fo^2^)+(0.0202P)^2^+0.7323P] where P=(Fo^2^+2Fc^2^)/3'
_refine_ls_weighting_scheme calc
_refine_ls_wR_factor_gt 0.0400
_refine_ls_wR_factor_ref 0.0409
_reflns_number_gt 5234
_reflns_number_total 5651
_reflns_threshold_expression >2sigma(I)
_cod_data_source_file d0cc03498c2.cif
_cod_data_source_block 2b-1698
_cod_depositor_comments
;
The following automatic conversions were performed:

data item '_symmetry_cell_setting' value 'Monoclinic' was changed to
'monoclinic' in accordance with the
/home/data/users/saulius/crontab/automatic-downloads/rss-feeds/RSC/lib/dictionaries/cif_core.dic
dictionary named 'cif_core.dic' version 2.4.2 last updated on
2011-04-26.

Automatic conversion script
Id: cif_fix_values 7556 2019-12-06 15:28:31Z antanas 

 Adding full bibliography for 7126757.cif.
;
_cod_original_sg_symbol_Hall '-P 2yn '
_cod_original_sg_symbol_H-M 'P 21/n '
_cod_database_code 7126757

loop_
_symmetry_equiv_pos_as_xyz
'x, y, z'
'-x+1/2, y+1/2, -z+1/2'
'-x, -y, -z'
'x-1/2, -y-1/2, z-1/2'

loop_
_atom_site_label
_atom_site_type_symbol
_atom_site_fract_x
_atom_site_fract_y
_atom_site_fract_z
_atom_site_U_iso_or_equiv
_atom_site_adp_type
_atom_site_occupancy
_atom_site_symmetry_multiplicity
_atom_site_calc_flag
_atom_site_refinement_flags
_atom_site_disorder_assembly
_atom_site_disorder_group
Fe1 Fe 0.283618(11) 0.632081(19) 0.479049(11) 0.01248(4) Uani 1 1 d . . .
Br1 Br 0.124784(8) 0.653204(14) 0.444458(9) 0.01759(3) Uani 1 1 d . . .
Br2 Br 0.371453(8) 0.827891(13) 0.414738(8) 0.01576(3) Uani 1 1 d . . .
S1 S 0.33351(2) 0.61695(3) 0.63492(2) 0.01615(6) Uani 1 1 d . . .
P1 P 0.367399(19) 0.39796(3) 0.62771(2) 0.01130(6) Uani 1 1 d . . .
N1 N 0.32210(6) 0.42409(11) 0.42244(7) 0.01287(18) Uani 1 1 d . . .
N2 N 0.42872(7) 0.35732(12) 0.54333(7) 0.01318(18) Uani 1 1 d . . .
H2N H 0.4774(11) 0.3147(18) 0.5586(11) 0.015(4) Uiso 1 1 d . . .
C1 C 0.39320(8) 0.33740(13) 0.45383(8) 0.0123(2) Uani 1 1 d . . .
C2 C 0.43067(8) 0.22801(14) 0.40075(8) 0.0151(2) Uani 1 1 d . . .
H2 H 0.4826 0.1717 0.4239 0.018 Uiso 1 1 calc R . .
C3 C 0.39083(8) 0.20348(14) 0.31435(9) 0.0173(2) Uani 1 1 d . . .
H3 H 0.4152 0.1300 0.2769 0.021 Uiso 1 1 calc R . .
C4 C 0.31449(8) 0.28733(15) 0.28223(9) 0.0178(2) Uani 1 1 d . . .
H4 H 0.2849 0.2701 0.2235 0.021 Uiso 1 1 calc R . .
C5 C 0.28293(8) 0.39569(14) 0.33766(8) 0.0158(2) Uani 1 1 d . . .
H5 H 0.2312 0.4535 0.3155 0.019 Uiso 1 1 calc R . .
C6 C 0.44177(8) 0.34058(13) 0.72420(8) 0.0133(2) Uani 1 1 d . . .
C7 C 0.51865(8) 0.42863(15) 0.74894(8) 0.0181(2) Uani 1 1 d . . .
H7 H 0.5296 0.5182 0.7159 0.022 Uiso 1 1 calc R . .
C8 C 0.57903(9) 0.38492(16) 0.82191(9) 0.0207(2) Uani 1 1 d . . .
H8 H 0.6315 0.4444 0.8387 0.025 Uiso 1 1 calc R . .
C9 C 0.56271(9) 0.25433(16) 0.87029(9) 0.0198(2) Uani 1 1 d . . .
H9 H 0.6044 0.2240 0.9198 0.024 Uiso 1 1 calc R . .
C10 C 0.48581(9) 0.16814(16) 0.84658(9) 0.0222(3) Uani 1 1 d . . .
H10 H 0.4746 0.0795 0.8804 0.027 Uiso 1 1 calc R . .
C11 C 0.42495(9) 0.21052(15) 0.77364(9) 0.0198(2) Uani 1 1 d . . .
H11 H 0.3722 0.1513 0.7576 0.024 Uiso 1 1 calc R . .
C12 C 0.27105(8) 0.27411(13) 0.61380(8) 0.0131(2) Uani 1 1 d . . .
C13 C 0.18777(8) 0.32330(15) 0.63747(9) 0.0176(2) Uani 1 1 d . . .
H13 H 0.1814 0.4239 0.6600 0.021 Uiso 1 1 calc R . .
C14 C 0.11420(8) 0.22487(17) 0.62809(9) 0.0224(3) Uani 1 1 d . . .
H14 H 0.0577 0.2579 0.6447 0.027 Uiso 1 1 calc R . .
C15 C 0.12300(9) 0.07903(17) 0.59465(9) 0.0238(3) Uani 1 1 d . . .
H15 H 0.0724 0.0123 0.5879 0.029 Uiso 1 1 calc R . .
C16 C 0.20530(10) 0.02988(17) 0.57091(10) 0.0270(3) Uani 1 1 d . . .
H16 H 0.2110 -0.0706 0.5480 0.032 Uiso 1 1 calc R . .
C17 C 0.27950(9) 0.12606(15) 0.58031(10) 0.0211(3) Uani 1 1 d . . .
H17 H 0.3359 0.0917 0.5641 0.025 Uiso 1 1 calc R . .

loop_
_atom_site_aniso_label
_atom_site_aniso_U_11
_atom_site_aniso_U_22
_atom_site_aniso_U_33
_atom_site_aniso_U_23
_atom_site_aniso_U_13
_atom_site_aniso_U_12
Fe1 0.01163(7) 0.01236(8) 0.01314(8) 0.00081(6) 0.00001(6) -0.00002(6)
Br1 0.01154(5) 0.02101(6) 0.01997(7) -0.00185(4) 0.00070(4) -0.00029(4)
Br2 0.01327(5) 0.01463(6) 0.01927(6) 0.00381(4) 0.00126(4) -0.00056(4)
S1 0.02191(14) 0.01212(12) 0.01359(14) -0.00077(10) -0.00168(11) 0.00159(10)
P1 0.01161(12) 0.01202(13) 0.01019(13) 0.00075(10) 0.00089(10) 0.00008(10)
N1 0.0129(4) 0.0131(4) 0.0124(5) 0.0005(4) 0.0006(3) -0.0006(3)
N2 0.0105(4) 0.0178(5) 0.0112(5) 0.0011(4) 0.0007(3) 0.0012(4)
C1 0.0123(5) 0.0126(5) 0.0121(5) 0.0020(4) 0.0018(4) -0.0030(4)
C2 0.0145(5) 0.0142(5) 0.0167(6) 0.0010(4) 0.0021(4) -0.0002(4)
C3 0.0202(6) 0.0158(5) 0.0162(6) -0.0026(4) 0.0037(5) -0.0022(4)
C4 0.0194(6) 0.0196(6) 0.0139(6) -0.0023(5) -0.0008(4) -0.0028(5)
C5 0.0155(5) 0.0174(5) 0.0139(6) 0.0012(4) -0.0013(4) -0.0011(4)
C6 0.0137(5) 0.0156(5) 0.0108(5) 0.0006(4) 0.0014(4) 0.0018(4)
C7 0.0182(5) 0.0202(6) 0.0155(6) 0.0035(5) 0.0002(4) -0.0029(5)
C8 0.0172(6) 0.0262(6) 0.0178(6) 0.0007(5) -0.0016(5) -0.0014(5)
C9 0.0200(6) 0.0256(6) 0.0133(6) 0.0021(5) -0.0002(4) 0.0069(5)
C10 0.0246(6) 0.0232(6) 0.0187(6) 0.0082(5) 0.0018(5) 0.0020(5)
C11 0.0200(6) 0.0193(6) 0.0196(6) 0.0059(5) 0.0007(5) -0.0010(5)
C12 0.0126(5) 0.0148(5) 0.0118(5) 0.0009(4) 0.0013(4) -0.0010(4)
C13 0.0150(5) 0.0201(6) 0.0180(6) 0.0015(5) 0.0031(4) 0.0025(4)
C14 0.0132(5) 0.0316(7) 0.0225(7) 0.0065(5) 0.0028(5) -0.0003(5)
C15 0.0203(6) 0.0311(7) 0.0194(6) 0.0042(5) 0.0001(5) -0.0121(5)
C16 0.0318(7) 0.0201(6) 0.0301(7) -0.0065(5) 0.0086(6) -0.0101(5)
C17 0.0215(6) 0.0169(6) 0.0262(7) -0.0046(5) 0.0088(5) -0.0025(5)

loop_
_atom_type_symbol
_atom_type_description
_atom_type_scat_dispersion_real
_atom_type_scat_dispersion_imag
_atom_type_scat_source
C C 0.0033 0.0016 'International Tables Vol C Tables 4.2.6.8 and 6.1.1.4'
H H 0.0000 0.0000 'International Tables Vol C Tables 4.2.6.8 and 6.1.1.4'
N N 0.0061 0.0033 'International Tables Vol C Tables 4.2.6.8 and 6.1.1.4'
P P 0.1023 0.0942 'International Tables Vol C Tables 4.2.6.8 and 6.1.1.4'
S S 0.1246 0.1234 'International Tables Vol C Tables 4.2.6.8 and 6.1.1.4'
Fe Fe 0.3463 0.8444 'International Tables Vol C Tables 4.2.6.8 and 6.1.1.4'
Br Br -0.2901 2.4595 'International Tables Vol C Tables 4.2.6.8 and 6.1.1.4'

loop_
_citation_id
_citation_doi
_citation_year
1 10.1016/j.poly.2014.05.052 2014

loop_
_geom_angle_atom_site_label_1
_geom_angle_atom_site_label_2
_geom_angle_atom_site_label_3
_geom_angle
_geom_angle_site_symmetry_1
_geom_angle_site_symmetry_3
_geom_angle_publ_flag
N1 Fe1 S1 106.03(3) . . ?
N1 Fe1 Br1 106.77(3) . . ?
S1 Fe1 Br1 114.518(11) . . ?
N1 Fe1 Br2 105.50(3) . . ?
S1 Fe1 Br2 107.792(10) . . ?
Br1 Fe1 Br2 115.430(8) . . ?
P1 S1 Fe1 93.121(15) . . ?
N2 P1 C6 101.87(5) . . ?
N2 P1 C12 106.37(5) . . ?
C6 P1 C12 109.91(5) . . ?
N2 P1 S1 114.11(4) . . ?
C6 P1 S1 111.41(4) . . ?
C12 P1 S1 112.54(4) . . ?
C1 N1 C5 117.58(10) . . ?
C1 N1 Fe1 125.77(8) . . ?
C5 N1 Fe1 115.06(8) . . ?
C1 N2 P1 124.59(8) . . ?
C1 N2 H2N 115.9(11) . . ?
P1 N2 H2N 115.1(11) . . ?
N1 C1 N2 117.72(10) . . ?
N1 C1 C2 122.49(11) . . ?
N2 C1 C2 119.79(11) . . ?
C3 C2 C1 118.73(11) . . ?
C3 C2 H2 120.6 . . ?
C1 C2 H2 120.6 . . ?
C2 C3 C4 119.45(11) . . ?
C2 C3 H3 120.3 . . ?
C4 C3 H3 120.3 . . ?
C5 C4 C3 118.43(11) . . ?
C5 C4 H4 120.8 . . ?
C3 C4 H4 120.8 . . ?
N1 C5 C4 123.20(11) . . ?
N1 C5 H5 118.4 . . ?
C4 C5 H5 118.4 . . ?
C11 C6 C7 120.03(11) . . ?
C11 C6 P1 121.58(10) . . ?
C7 C6 P1 118.39(9) . . ?
C8 C7 C6 119.85(12) . . ?
C8 C7 H7 120.1 . . ?
C6 C7 H7 120.1 . . ?
C9 C8 C7 120.00(12) . . ?
C9 C8 H8 120.0 . . ?
C7 C8 H8 120.0 . . ?
C10 C9 C8 120.18(12) . . ?
C10 C9 H9 119.9 . . ?
C8 C9 H9 119.9 . . ?
C9 C10 C11 120.38(12) . . ?
C9 C10 H10 119.8 . . ?
C11 C10 H10 119.8 . . ?
C10 C11 C6 119.56(12) . . ?
C10 C11 H11 120.2 . . ?
C6 C11 H11 120.2 . . ?
C13 C12 C17 119.59(11) . . ?
C13 C12 P1 120.55(9) . . ?
C17 C12 P1 119.86(9) . . ?
C14 C13 C12 119.87(12) . . ?
C14 C13 H13 120.1 . . ?
C12 C13 H13 120.1 . . ?
C15 C14 C13 120.19(12) . . ?
C15 C14 H14 119.9 . . ?
C13 C14 H14 119.9 . . ?
C14 C15 C16 120.15(12) . . ?
C14 C15 H15 119.9 . . ?
C16 C15 H15 119.9 . . ?
C15 C16 C17 120.46(13) . . ?
C15 C16 H16 119.8 . . ?
C17 C16 H16 119.8 . . ?
C16 C17 C12 119.73(12) . . ?
C16 C17 H17 120.1 . . ?
C12 C17 H17 120.1 . . ?

loop_
_geom_bond_atom_site_label_1
_geom_bond_atom_site_label_2
_geom_bond_distance
_geom_bond_site_symmetry_2
_geom_bond_publ_flag
Fe1 N1 2.1126(10) . ?
Fe1 S1 2.3693(4) . ?
Fe1 Br1 2.3748(2) . ?
Fe1 Br2 2.4193(2) . ?
S1 P1 1.9869(4) . ?
P1 N2 1.6763(10) . ?
P1 C6 1.7906(12) . ?
P1 C12 1.7929(12) . ?
N1 C1 1.3448(15) . ?
N1 C5 1.3579(15) . ?
N2 C1 1.3939(15) . ?
N2 H2N 0.825(16) . ?
C1 C2 1.3985(16) . ?
C2 C3 1.3770(17) . ?
C2 H2 0.9500 . ?
C3 C4 1.3939(18) . ?
C3 H3 0.9500 . ?
C4 C5 1.3758(17) . ?
C4 H4 0.9500 . ?
C5 H5 0.9500 . ?
C6 C11 1.3944(17) . ?
C6 C7 1.3964(17) . ?
C7 C8 1.3885(18) . ?
C7 H7 0.9500 . ?
C8 C9 1.3878(19) . ?
C8 H8 0.9500 . ?
C9 C10 1.385(2) . ?
C9 H9 0.9500 . ?
C10 C11 1.3890(18) . ?
C10 H10 0.9500 . ?
C11 H11 0.9500 . ?
C12 C13 1.3966(16) . ?
C12 C17 1.3991(17) . ?
C13 C14 1.3894(18) . ?
C13 H13 0.9500 . ?
C14 C15 1.382(2) . ?
C14 H14 0.9500 . ?
C15 C16 1.383(2) . ?
C15 H15 0.9500 . ?
C16 C17 1.3845(18) . ?
C16 H16 0.9500 . ?
C17 H17 0.9500 . ?

loop_
_geom_hbond_atom_site_label_D
_geom_hbond_atom_site_label_H
_geom_hbond_atom_site_label_A
_geom_hbond_distance_DH
_geom_hbond_distance_HA
_geom_hbond_distance_DA
_geom_hbond_angle_DHA
_geom_hbond_site_symmetry_A
N2 H2N Br2 0.825(16) 2.569(17) 3.3884(10) 172.8(14) 3_666

loop_
_geom_torsion_atom_site_label_1
_geom_torsion_atom_site_label_2
_geom_torsion_atom_site_label_3
_geom_torsion_atom_site_label_4
_geom_torsion
_geom_torsion_site_symmetry_1
_geom_torsion_site_symmetry_2
_geom_torsion_site_symmetry_3
_geom_torsion_site_symmetry_4
_geom_torsion_publ_flag
N1 Fe1 S1 P1 -8.57(3) . . . . ?
Br1 Fe1 S1 P1 108.890(14) . . . . ?
Br2 Fe1 S1 P1 -121.166(13) . . . . ?
Fe1 S1 P1 N2 47.79(4) . . . . ?
Fe1 S1 P1 C6 162.47(4) . . . . ?
Fe1 S1 P1 C12 -73.55(4) . . . . ?
S1 Fe1 N1 C1 -28.52(10) . . . . ?
Br1 Fe1 N1 C1 -151.04(9) . . . . ?
Br2 Fe1 N1 C1 85.66(9) . . . . ?
S1 Fe1 N1 C5 166.30(8) . . . . ?
Br1 Fe1 N1 C5 43.78(8) . . . . ?
Br2 Fe1 N1 C5 -79.52(8) . . . . ?
C6 P1 N2 C1 159.87(10) . . . . ?
C12 P1 N2 C1 44.75(11) . . . . ?
S1 P1 N2 C1 -79.95(10) . . . . ?
C5 N1 C1 N2 -174.65(10) . . . . ?
Fe1 N1 C1 N2 20.51(14) . . . . ?
C5 N1 C1 C2 4.16(16) . . . . ?
Fe1 N1 C1 C2 -160.69(9) . . . . ?
P1 N2 C1 N1 35.14(15) . . . . ?
P1 N2 C1 C2 -143.70(10) . . . . ?
N1 C1 C2 C3 -2.92(17) . . . . ?
N2 C1 C2 C3 175.86(11) . . . . ?
C1 C2 C3 C4 -0.20(18) . . . . ?
C2 C3 C4 C5 1.85(18) . . . . ?
C1 N1 C5 C4 -2.40(17) . . . . ?
Fe1 N1 C5 C4 164.06(10) . . . . ?
C3 C4 C5 N1 -0.56(19) . . . . ?
N2 P1 C6 C11 -108.42(11) . . . . ?
C12 P1 C6 C11 4.07(12) . . . . ?
S1 P1 C6 C11 129.52(10) . . . . ?
N2 P1 C6 C7 70.87(10) . . . . ?
C12 P1 C6 C7 -176.64(9) . . . . ?
S1 P1 C6 C7 -51.20(10) . . . . ?
C11 C6 C7 C8 1.09(19) . . . . ?
P1 C6 C7 C8 -178.20(10) . . . . ?
C6 C7 C8 C9 -0.3(2) . . . . ?
C7 C8 C9 C10 -0.7(2) . . . . ?
C8 C9 C10 C11 0.8(2) . . . . ?
C9 C10 C11 C6 0.1(2) . . . . ?
C7 C6 C11 C10 -0.99(19) . . . . ?
P1 C6 C11 C10 178.28(10) . . . . ?
N2 P1 C12 C13 -146.32(10) . . . . ?
C6 P1 C12 C13 104.13(10) . . . . ?
S1 P1 C12 C13 -20.66(11) . . . . ?
N2 P1 C12 C17 34.69(12) . . . . ?
C6 P1 C12 C17 -74.85(11) . . . . ?
S1 P1 C12 C17 160.35(9) . . . . ?
C17 C12 C13 C14 0.35(19) . . . . ?
P1 C12 C13 C14 -178.64(10) . . . . ?
C12 C13 C14 C15 -0.6(2) . . . . ?
C13 C14 C15 C16 0.4(2) . . . . ?
C14 C15 C16 C17 -0.1(2) . . . . ?
C15 C16 C17 C12 -0.2(2) . . . . ?
C13 C12 C17 C16 0.0(2) . . . . ?
P1 C12 C17 C16 179.03(11) . . . . ?
